data_4121766
loop_
_publ_author_name
'Ikemoto, Koki'
'Inokuma, Yasuhide'
'Rissanen, Kari'
'Fujita, Makoto'

_publ_section_title
;
 X-ray Snapshot Observation of Palladium-Mediated Aromatic Bromination in
 a Porous Complex.
;
_journal_issue 19
_journal_name_full 'Journal of the American Chemical Society'
_journal_page_first 6892
_journal_page_last 6895
_journal_paper_doi 10.1021/ja502996h
_journal_volume 136
_journal_year 2014
_chemical_formula_sum 'C60.1 H41.53 I6 N14.07 O3.23 Pd S1.8 Zn3'
_chemical_formula_weight 2134.09
_chemical_name_systematic
;
 ?
;
_space_group_crystal_system orthorhombic
_space_group_IT_number 61
_space_group_name_Hall '-P 2ac 2ab'
_space_group_name_H-M_alt 'P b c a'
_symmetry_space_group_name_Hall '-P 2ac 2ab'
_symmetry_space_group_name_H-M 'P b c a'
_atom_sites_solution_hydrogens geom
_audit_creation_method SHELXL-2012
_cell_angle_alpha 90
_cell_angle_beta 90
_cell_angle_gamma 90
_cell_formula_units_Z 8
_cell_length_a 27.8747(4)
_cell_length_b 13.78762(17)
_cell_length_c 45.4150(5)
_cell_measurement_reflns_used 69505
_cell_measurement_temperature 90.0(1)
_cell_measurement_theta_max 28.5990
_cell_measurement_theta_min 1.6310
_cell_volume 17454.2(4)
_computing_cell_refinement
;
CrysAlisPro, Agilent Technologies,
Version 1.171.36.21 (release 14-08-2012 CrysAlis171 .NET)
(compiled Sep 14 2012,17:21:16)
;
_computing_data_collection
;
CrysAlisPro, Agilent Technologies,
Version 1.171.36.21 (release 14-08-2012 CrysAlis171 .NET)
(compiled Sep 14 2012,17:21:16)
;
_computing_data_reduction
;
CrysAlisPro, Agilent Technologies,
Version 1.171.36.21 (release 14-08-2012 CrysAlis171 .NET)
(compiled Sep 14 2012,17:21:16)
;
_computing_molecular_graphics
;
O. V. Dolomanov, L. J. Bourhis, R. J. Gildea, J. A. K. Howard and H. Puschmann,
OLEX2: a complete structure solution, refinement and analysis program.
J. Appl. Cryst. (2009). 42, 339-341.
;
_computing_publication_material
;
O. V. Dolomanov, L. J. Bourhis, R. J. Gildea, J. A. K. Howard and H. Puschmann,
OLEX2: a complete structure solution, refinement and analysis program.
J. Appl. Cryst. (2009). 42, 339-341.
;
_computing_structure_refinement
;
SHELXL, G.M. Sheldrick, Acta Cryst.
(2008). A64, 112-122
;
_diffrn_ambient_temperature 90.0(1)
_diffrn_measured_fraction_theta_full 0.979
_diffrn_measured_fraction_theta_max 0.999
_diffrn_measurement_device_type 'Bruker APEX-II CCD'
_diffrn_measurement_method '\f and \w scans'
_diffrn_radiation_type MoK\a
_diffrn_radiation_wavelength 0.71073
_diffrn_reflns_av_R_equivalents 0.0445
_diffrn_reflns_av_unetI/netI 0.0155
_diffrn_reflns_Laue_measured_fraction_full 0.979
_diffrn_reflns_Laue_measured_fraction_max 0.999
_diffrn_reflns_point_group_measured_fraction_full 0.979
_diffrn_reflns_point_group_measured_fraction_max 0.999
_diffrn_reflns_theta_full 25.242
_diffrn_reflns_theta_max 25.049
_diffrn_reflns_theta_min 1.708
_exptl_absorpt_coefficient_mu 3.226
_exptl_absorpt_correction_T_max 1.00000
_exptl_absorpt_correction_T_min 0.82096
_exptl_absorpt_correction_type multi-scan
_exptl_absorpt_process_details
;
CrysAlisPro, Agilent Technologies,
Version 1.171.36.28 (release 01-02-2013 CrysAlis171 .NET)
(compiled Feb  1 2013,16:14:44)
Empirical absorption correction using spherical harmonics,
 implemented in SCALE3 ABSPACK scaling algorithm.
;
_exptl_crystal_colour yellow
_exptl_crystal_density_diffrn 1.624
_exptl_crystal_density_meas ?
_exptl_crystal_density_method 'not measured'
_exptl_crystal_description prism
_exptl_crystal_F_000 8074
_exptl_crystal_size_max 0.130
_exptl_crystal_size_mid 0.050
_exptl_crystal_size_min 0.050
_refine_diff_density_max 3.574
_refine_diff_density_min -2.115
_refine_diff_density_rms 0.208
_refine_ls_extinction_method none
_refine_ls_goodness_of_fit_ref 1.042
_refine_ls_hydrogen_treatment constr
_refine_ls_matrix_type full
_refine_ls_number_parameters 839
_refine_ls_number_reflns 15455
_refine_ls_number_restraints 13
_refine_ls_restrained_S_all 1.043
_refine_ls_R_factor_all 0.0717
_refine_ls_R_factor_gt 0.0616
_refine_ls_shift/su_max 0.003
_refine_ls_shift/su_mean 0.000
_refine_ls_structure_factor_coef Fsqd
_refine_ls_weighting_details
;
 w=1/[\s^2^(Fo^2^)+(0.1161P)^2^+115.6464P]
 where P=(Fo^2^+2Fc^2^)/3
;
_refine_ls_weighting_scheme calc
_refine_ls_wR_factor_gt 0.1835
_refine_ls_wR_factor_ref 0.1917
_reflns_Friedel_coverage 0.000
_reflns_number_gt 12970
_reflns_number_total 15455
_reflns_threshold_expression 'I > 2\s(I)'
_cod_data_source_file ja502996h_si_002.cif
_cod_data_source_block 3@1
_cod_depositor_comments
;Adding full bibliography for 4121766--4121769.cif.

The following automatic conversions were performed:

'_exptl_crystal_density_meas' value 'not measured' was changed to '?'
- the value is perceived as not measured.

Automatic conversion script
Id: cif_fix_values 3008 2015-01-20 13:52:24Z robertas 
;
_cod_original_cell_volume 17454.1(4)
_cod_original_formula_sum 'C60.10 H41.53 I6 N14.07 O3.23 Pd S1.80 Zn3'
_cod_database_code 4121766
_shelx_space_group_comment
;
The symmetry employed for this shelxl refinement is uniquely defined
by the following loop, which should always be used as a source of
symmetry information in preference to the above space-group names.
They are only intended as comments.
;
_shelxl_version_number 2012-9

loop_
_space_group_symop_operation_xyz
'x, y, z'
'-x+1/2, -y, z+1/2'
'x+1/2, -y+1/2, -z'
'-x, y+1/2, -z+1/2'
'-x, -y, -z'
'x-1/2, y, -z-1/2'
'-x-1/2, y-1/2, z'
'x, -y-1/2, z-1/2'

loop_
_atom_site_label
_atom_site_type_symbol
_atom_site_fract_x
_atom_site_fract_y
_atom_site_fract_z
_atom_site_U_iso_or_equiv
_atom_site_adp_type
_atom_site_occupancy
_atom_site_site_symmetry_order
_atom_site_calc_flag
_atom_site_refinement_flags_posn
_atom_site_refinement_flags_adp
_atom_site_refinement_flags_occupancy
_atom_site_disorder_assembly
_atom_site_disorder_group
I1 I 0.19489(2) 0.68337(4) 0.80567(2) 0.04482(16) Uani 1 1 d . . . . .
I2 I 0.49121(3) 0.29084(5) 0.46218(2) 0.0672(2) Uani 1 1 d . . . . .
I3 I 0.51477(2) 1.06449(5) 0.60545(2) 0.05371(18) Uani 1 1 d . . . . .
I4 I 0.33288(2) 0.82359(5) 0.82545(2) 0.05676(19) Uani 1 1 d . . . . .
I5 I 0.44295(3) 1.33266(4) 0.56759(2) 0.05874(19) Uani 1 1 d . . . . .
I6 I 0.42705(3) 0.28359(5) 0.37231(2) 0.0787(3) Uani 1 1 d . . . . .
Zn1 Zn 0.24327(3) 0.83895(6) 0.81384(2) 0.0322(2) Uani 1 1 d . . . . .
Zn2 Zn 0.44887(3) 1.15056(7) 0.57684(2) 0.0358(2) Uani 1 1 d . . . . .
Zn3 Zn 0.47500(3) 0.36946(6) 0.41202(2) 0.0403(2) Uani 1 1 d . . . . .
Pd4 Pd 0.65761(4) 0.71444(7) 0.32360(3) 0.0758(3) Uani 0.9 1 d . . P A 1
S3 S 0.60994(16) 0.7477(4) 0.28190(12) 0.1097(16) Uani 0.9 1 d . . P A 1
S7 S 0.57758(19) 0.6960(3) 0.34029(13) 0.1132(17) Uani 0.9 1 d . . P A 1
N3 N 0.2352(2) 0.9199(4) 0.77650(12) 0.0303(12) Uani 1 1 d . . . . .
N5 N 0.2912(2) 1.0827(4) 0.34571(13) 0.0319(13) Uani 1 1 d . . . . .
N6 N 0.4388(2) 1.0825(5) 0.53702(12) 0.0344(14) Uani 1 1 d . . . . .
N8 N 0.1767(2) 1.0312(4) 0.67653(12) 0.0276(12) Uani 1 1 d . . . . .
N9 N 0.2614(2) 1.0343(4) 0.67362(11) 0.0252(12) Uani 1 1 d . . . . .
N10 N 0.4441(2) 0.5024(4) 0.41969(14) 0.0343(13) Uani 1 1 d . . . . .
N12 N 0.2146(2) 1.0686(4) 0.63134(12) 0.0269(12) Uani 1 1 d . . . . .
N13 N 0.3858(2) 1.1093(4) 0.59790(12) 0.0319(13) Uani 1 1 d . . . . .
N14 N 0.3688(2) 0.8331(4) 0.41122(14) 0.0337(13) Uani 1 1 d . . . . .
N15 N 0.3727(2) 0.9793(4) 0.43876(13) 0.0337(13) Uani 1 1 d . . . . .
C16 C 0.1760(3) 1.0544(4) 0.64794(14) 0.0272(14) Uani 1 1 d . . . . .
N17 N 0.4085(2) 0.8353(4) 0.45758(13) 0.0344(14) Uani 1 1 d . . . . .
C19 C 0.2892(3) 0.9851(5) 0.34700(18) 0.045(2) Uani 1 1 d . . . . .
H19 H 0.2717 0.9514 0.3322 0.053 Uiso 1 1 calc R U . . .
C20 C 0.2248(2) 0.9916(4) 0.71912(14) 0.0256(13) Uani 1 1 d . . . . .
C21 C 0.2205(2) 1.0218(4) 0.68809(14) 0.0251(13) Uani 1 1 d . . . . .
C23 C 0.3146(3) 1.1283(5) 0.36723(16) 0.0367(17) Uani 1 1 d . . . . .
H23 H 0.3165 1.1971 0.3665 0.044 Uiso 1 1 calc R U . . .
C24 C 0.2566(2) 1.0573(4) 0.64516(14) 0.0252(13) Uani 1 1 d . . . . .
C26 C 0.3458(3) 1.0654(5) 0.64228(15) 0.0302(14) Uani 1 1 d . . . . .
H26 H 0.3476 1.0475 0.6624 0.036 Uiso 1 1 calc R U . . .
C27 C 0.1919(3) 0.9266(5) 0.76354(16) 0.0352(16) Uani 1 1 d . . . . .
H27 H 0.1645 0.9063 0.7743 0.042 Uiso 1 1 calc R U . . .
C29 C 0.3014(2) 1.0740(4) 0.62812(13) 0.0242(13) Uani 1 1 d . . . . .
C30 C 0.3436(3) 1.1164(5) 0.58433(15) 0.0342(16) Uani 1 1 d . . . . .
H30 H 0.3431 1.1339 0.5641 0.041 Uiso 1 1 calc R U . . .
C31 C 0.3866(3) 1.0833(5) 0.62649(15) 0.0314(15) Uani 1 1 d . . . . .
H31 H 0.4167 1.0772 0.6361 0.038 Uiso 1 1 calc R U . . .
C32 C 0.2738(3) 0.9530(5) 0.76155(14) 0.0276(14) Uani 1 1 d . . . . .
H32 H 0.3045 0.9514 0.7707 0.033 Uiso 1 1 calc R U . . .
C33 C 0.4100(3) 0.6884(5) 0.42847(16) 0.0331(15) Uani 1 1 d . . . . .
C34 C 0.4151(3) 1.1277(6) 0.51503(17) 0.0426(18) Uani 1 1 d . . . . .
H34 H 0.4076 1.1946 0.5171 0.051 Uiso 1 1 calc R U . . .
C35 C 0.2697(3) 0.9891(5) 0.73327(15) 0.0287(14) Uani 1 1 d . . . . .
H35 H 0.2974 1.0123 0.7233 0.034 Uiso 1 1 calc R U . . .
C36 C 0.3599(3) 0.9273(5) 0.41514(15) 0.0305(15) Uani 1 1 d . . . . .
C38 C 0.4386(3) 0.9373(6) 0.50792(17) 0.0399(18) Uani 1 1 d . . . . .
H38 H 0.4483 0.8717 0.5057 0.048 Uiso 1 1 calc R U . . .
C39 C 0.4271(4) 0.6346(6) 0.45160(18) 0.052(2) Uani 1 1 d . . . . .
H39 H 0.4273 0.6607 0.4710 0.062 Uiso 1 1 calc R U . . .
C40 C 0.3350(3) 0.9803(5) 0.39092(15) 0.0313(15) Uani 1 1 d . . . . .
C41 C 0.4507(3) 0.9887(6) 0.53300(16) 0.0390(17) Uani 1 1 d . . . . .
H41 H 0.4682 0.9565 0.5481 0.047 Uiso 1 1 calc R U . . .
C42 C 0.1855(3) 0.9612(5) 0.73572(16) 0.0334(15) Uani 1 1 d . . . . .
H42 H 0.1541 0.9647 0.7276 0.040 Uiso 1 1 calc R U . . .
C43 C 0.3112(3) 0.9329(5) 0.36855(18) 0.045(2) Uani 1 1 d . . . . .
H43 H 0.3101 0.8640 0.3682 0.054 Uiso 1 1 calc R U . . .
C45 C 0.3966(3) 0.9289(5) 0.45943(15) 0.0346(16) Uani 1 1 d . . . . .
C46 C 0.3360(3) 1.0811(5) 0.39025(17) 0.0384(17) Uani 1 1 d . . . . .
H46 H 0.3512 1.1167 0.4055 0.046 Uiso 1 1 calc R U . . .
C47 C 0.3944(3) 0.7918(5) 0.43257(15) 0.0300(15) Uani 1 1 d . . . . .
C48 C 0.3005(3) 1.0992(5) 0.59866(15) 0.0314(15) Uani 1 1 d . . . . .
H48 H 0.2709 1.1047 0.5884 0.038 Uiso 1 1 calc R U . . .
C1 C 0.4123(3) 0.9828(5) 0.48620(14) 0.0331(16) Uani 1 1 d . . . . .
C2 C 0.4438(4) 0.5427(6) 0.44639(18) 0.052(2) Uani 1 1 d . . . . .
H2 H 0.4557 0.5061 0.4625 0.062 Uiso 1 1 calc R U . . .
C4 C 0.4011(3) 1.0799(6) 0.48933(16) 0.045(2) Uani 1 1 d . . . . .
H4 H 0.3843 1.1135 0.4743 0.054 Uiso 1 1 calc R U . . .
N1 N 0.6914(4) 0.6835(6) 0.3614(3) 0.076(3) Uani 0.9 1 d . . P A 1
C6 C 0.4278(3) 0.5564(6) 0.39732(18) 0.0434(19) Uani 1 1 d . . . . .
H6 H 0.4283 0.5289 0.3781 0.052 Uiso 1 1 calc R U . . .
C7 C 0.8084(4) 0.7196(6) 0.3217(2) 0.0504(18) Uani 0.9 1 d . . P A 1
C3 C 0.7258(5) 0.7313(6) 0.3080(2) 0.060(3) Uani 0.9 1 d . . P A 1
C5 C 0.7602(4) 0.7134(6) 0.3282(2) 0.0498(18) Uani 0.9 1 d . . P A 1
C17 C 0.4102(3) 0.6491(6) 0.40042(18) 0.0417(18) Uani 1 1 d . . . . .
H17 H 0.3988 0.6848 0.3840 0.050 Uiso 1 1 calc R U . . .
C8 C 0.8267(4) 0.6750(6) 0.3736(3) 0.052(3) Uani 0.9 1 d . . P A 1
C9 C 0.7411(7) 0.7579(7) 0.2803(2) 0.070(4) Uani 0.9 1 d . . P A 1
H9 H 0.7174 0.7723 0.2659 0.084 Uiso 0.9 1 calc R U P A 1
C10 C 0.8441(4) 0.6971(6) 0.3468(3) 0.054(3) Uani 0.9 1 d . . P A 1
C11 C 0.9243(5) 0.6781(9) 0.3635(5) 0.083(4) Uani 0.9 1 d . . P A 1
H11 H 0.9577 0.6802 0.3593 0.100 Uiso 0.9 1 calc R U P A 1
C12 C 0.8231(6) 0.7436(7) 0.2944(3) 0.076(4) Uani 0.9 1 d . . P A 1
H12 H 0.8562 0.7470 0.2893 0.091 Uiso 0.9 1 calc R U P A 1
C13 C 0.7730(4) 0.6708(5) 0.3803(2) 0.0504(18) Uani 0.9 1 d . . P A 1
C14 C 0.7439(4) 0.6882(6) 0.3578(2) 0.0498(18) Uani 0.9 1 d . . P A 1
C18 C 0.8932(5) 0.6954(8) 0.3434(3) 0.071(4) Uani 0.9 1 d . . P A 1
H18 H 0.9051 0.7084 0.3242 0.086 Uiso 0.9 1 calc R U P A 1
C1A C 0.8605(6) 0.6544(7) 0.3971(3) 0.074(4) Uani 0.9 1 d . . P A 1
H1A H 0.8495 0.6398 0.4164 0.089 Uiso 0.9 1 calc R U P A 1
C1B C 0.7847(7) 0.7643(7) 0.2729(3) 0.070(4) Uani 0.9 1 d . . P A 1
H1B H 0.7928 0.7826 0.2533 0.084 Uiso 0.9 1 calc R U P A 1
C1C C 0.6759(5) 0.6614(7) 0.3872(3) 0.068(4) Uani 0.9 1 d . . P A 1
H1C H 0.6422 0.6576 0.3900 0.081 Uiso 0.9 1 calc R U P A 1
Pd1D Pd 0.2802(3) 0.8380(6) 0.5756(3) 0.070(2) Uani 0.1 1 d . . P B 2
C1E C 0.5646(6) 0.7261(14) 0.3054(4) 0.104(6) Uani 0.9 1 d . . P A 1
C15 C 0.7053(7) 0.6426(9) 0.4110(3) 0.082(4) Uani 0.9 1 d . . P A 1
H15 H 0.6916 0.6268 0.4296 0.099 Uiso 0.9 1 calc R U P A 1
C1F C 0.1285(3) 1.0655(5) 0.63372(14) 0.0273(14) Uani 1 1 d . . . . .
C1G C 0.1250(3) 1.0887(5) 0.60417(16) 0.0347(16) Uani 1 1 d . . . . .
H1G H 0.1531 1.0957 0.5926 0.042 Uiso 1 1 calc R U . . .
C1H C 0.0867(3) 1.0562(6) 0.64976(17) 0.0394(17) Uani 1 1 d . . . . .
H1H H 0.0878 1.0397 0.6701 0.047 Uiso 1 1 calc R U . . .
C1I C 0.0802(3) 1.1014(6) 0.59170(17) 0.0383(17) Uani 1 1 d . . . . .
H1I H 0.0782 1.1153 0.5712 0.046 Uiso 1 1 calc R U . . .
C1J C 0.0432(3) 1.0711(6) 0.63576(18) 0.0413(18) Uani 1 1 d . . . . .
H1J H 0.0145 1.0640 0.6468 0.050 Uiso 1 1 calc R U . . .
N2 N 0.0399(2) 1.0950(4) 0.60728(14) 0.0356(14) Uani 1 1 d . . . . .
C1K C 0.7530(6) 0.6466(8) 0.4082(3) 0.072(4) Uani 0.9 1 d . . P A 1
H1K H 0.7733 0.6336 0.4245 0.087 Uiso 0.9 1 calc R U P A 1
C1L C 0.9077(7) 0.6563(8) 0.3912(5) 0.094(6) Uani 0.9 1 d . . P A 1
H1L H 0.9300 0.6423 0.4064 0.112 Uiso 0.9 1 calc R U P A 1
O4 O 0.5186(5) 0.7326(12) 0.2953(4) 0.145(5) Uani 0.9 1 d . . P . .
C1P C 0.4270(5) 0.9754(9) 0.26503(19) 0.050(4) Uani 0.5 1 d DG . P . .
C1R C 0.4099(5) 0.9115(7) 0.2862(3) 0.076(6) Uani 0.5 1 d G . P . .
H1R H 0.4010 0.8474 0.2808 0.091 Uiso 0.5 1 calc R U P . .
C1Q C 0.4057(5) 0.9413(9) 0.3154(2) 0.069(6) Uani 0.5 1 d G . P . .
H1Q H 0.3940 0.8977 0.3298 0.083 Uiso 0.5 1 calc R U P . .
C1O C 0.4188(5) 1.0351(9) 0.32328(17) 0.054(5) Uani 0.5 1 d G . P . .
H1O H 0.4159 1.0555 0.3432 0.065 Uiso 0.5 1 calc R U P . .
C1M C 0.4359(4) 1.0990(7) 0.3021(2) 0.049(4) Uani 0.5 1 d G . P . .
H1M H 0.4448 1.1630 0.3075 0.059 Uiso 0.5 1 calc R U P . .
C1N C 0.4401(4) 1.0691(8) 0.2730(2) 0.052(4) Uani 0.5 1 d G . P . .
H1N H 0.4518 1.1128 0.2585 0.063 Uiso 0.5 1 calc R U P . .
O10 O 0.4512(9) 1.0068(14) 0.2181(4) 0.116(5) Uani 0.5 1 d D . P . .
O1 O 0.4229(9) 0.8646(14) 0.2291(4) 0.116(5) Uani 0.5 1 d D . P . .
C1X C 0.3204(6) 0.7229(9) 0.5215(4) 0.070(9) Uiso 0.3333 1 d G . P C 3
H1X H 0.3149 0.7908 0.5208 0.085 Uiso 0.3333 1 calc R U P C 3
C1W C 0.2818(4) 0.6592(12) 0.5230(4) 0.048(6) Uiso 0.3333 1 d DG . P C 3
C1U C 0.2898(5) 0.5598(11) 0.5241(4) 0.052(6) Uiso 0.3333 1 d G . P C 3
H1U H 0.2634 0.5162 0.5252 0.063 Uiso 0.3333 1 calc R U P C 3
C1V C 0.3364(6) 0.5240(8) 0.5237(4) 0.065(8) Uiso 0.3333 1 d G . P C 3
H1V H 0.3419 0.4561 0.5245 0.077 Uiso 0.3333 1 calc R U P C 3
C1S C 0.3750(4) 0.5877(11) 0.5223(4) 0.040(5) Uiso 0.3333 1 d G . P C 3
H1S H 0.4069 0.5633 0.5220 0.048 Uiso 0.3333 1 calc R U P C 3
C1T C 0.3670(5) 0.6871(10) 0.5211(4) 0.042(5) Uiso 0.3333 1 d G . P C 3
H1T H 0.3933 0.7306 0.5201 0.050 Uiso 0.3333 1 calc R U P C 3
O25 O 0.2277(9) 0.6559(18) 0.4596(5) 0.088(7) Uiso 0.3333 1 d D . P . .
C2C C 0.3139(6) 0.4495(12) 0.3981(3) 0.049(6) Uiso 0.3333 1 d G . P . .
H2C H 0.3334 0.4389 0.3812 0.059 Uiso 0.3333 1 calc R U P . .
C2A C 0.3017(7) 0.3722(9) 0.4163(4) 0.072(9) Uiso 0.3333 1 d G . P . .
H2A H 0.3128 0.3088 0.4118 0.087 Uiso 0.3333 1 calc R U P . .
C28 C 0.2733(7) 0.3878(10) 0.4410(4) 0.073(9) Uiso 0.3333 1 d G . P . .
H28 H 0.2649 0.3350 0.4534 0.088 Uiso 0.3333 1 calc R U P . .
C1Z C 0.2570(6) 0.4807(12) 0.4475(3) 0.046(6) Uiso 0.3333 1 d G . P . .
H1Z H 0.2376 0.4913 0.4644 0.055 Uiso 0.3333 1 calc R U P . .
C2B C 0.2693(7) 0.5580(9) 0.4293(4) 0.066(8) Uiso 0.3333 1 d DG . P . .
C22 C 0.2977(6) 0.5424(10) 0.4046(3) 0.040(5) Uiso 0.3333 1 d G . P . .
H22 H 0.3061 0.5952 0.3922 0.049 Uiso 0.3333 1 calc R U P . .
N4 N 0.4337(9) 0.9454(14) 0.2343(4) 0.093(7) Uani 0.5 1 d D . P . .
N11 N 0.2559(12) 0.6563(15) 0.4385(6) 0.097(10) Uiso 0.3333 1 d D . P . .
N7 N 0.2365(8) 0.7204(19) 0.5222(11) 0.130(15) Uiso 0.3333 1 d D . P . .
O16 O 0.2023(7) 0.672(2) 0.5212(7) 0.102(9) Uiso 0.3333 1 d D . P C .
O20 O 0.2682(13) 0.7142(16) 0.4193(7) 0.123(11) Uiso 0.3333 1 d D . P . .
O2 O 0.2442(13) 0.8062(17) 0.5184(9) 0.141(13) Uiso 0.3333 1 d D . P C .
C1D C 0.4807(8) 0.701(3) 0.3122(9) 0.27(2) Uani 0.9 1 d . . P A .
H1DA H 0.4767 0.6310 0.3097 0.406 Uiso 0.9 1 calc R U P . .
H1DB H 0.4513 0.7344 0.3060 0.406 Uiso 0.9 1 calc R U P . .
H1DC H 0.4871 0.7156 0.3330 0.406 Uiso 0.9 1 calc R U P . .

loop_
_atom_site_aniso_label
_atom_site_aniso_U_11
_atom_site_aniso_U_22
_atom_site_aniso_U_33
_atom_site_aniso_U_23
_atom_site_aniso_U_13
_atom_site_aniso_U_12
I1 0.0651(4) 0.0263(3) 0.0431(3) -0.0024(2) 0.0056(2) 0.0018(2)
I2 0.0677(4) 0.0524(4) 0.0817(5) 0.0413(3) 0.0311(3) 0.0193(3)
I3 0.0366(3) 0.0806(4) 0.0439(3) 0.0116(3) -0.0014(2) -0.0041(3)
I4 0.0473(3) 0.0715(4) 0.0515(4) 0.0217(3) -0.0045(3) 0.0145(3)
I5 0.0733(4) 0.0377(3) 0.0652(4) -0.0072(3) 0.0016(3) -0.0134(3)
I6 0.0590(4) 0.0593(4) 0.1178(7) -0.0375(4) 0.0080(4) -0.0188(3)
Zn1 0.0425(5) 0.0281(4) 0.0260(4) 0.0054(3) 0.0032(3) 0.0077(3)
Zn2 0.0386(5) 0.0410(5) 0.0279(4) -0.0029(3) 0.0020(3) -0.0072(4)
Zn3 0.0382(5) 0.0246(4) 0.0582(6) 0.0053(4) 0.0142(4) 0.0022(4)
Pd4 0.0868(7) 0.0462(5) 0.0944(7) -0.0328(5) -0.0212(6) 0.0135(5)
S3 0.086(3) 0.107(3) 0.137(4) -0.052(3) -0.029(3) 0.024(2)
S7 0.116(3) 0.068(2) 0.156(4) -0.048(3) -0.023(3) 0.017(2)
N3 0.041(3) 0.025(3) 0.024(3) 0.000(2) 0.001(2) 0.004(2)
N5 0.039(3) 0.027(3) 0.029(3) -0.005(2) -0.004(3) 0.005(3)
N6 0.044(4) 0.039(3) 0.020(3) 0.000(2) 0.004(2) -0.004(3)
N8 0.035(3) 0.026(3) 0.022(3) -0.001(2) 0.000(2) 0.003(2)
N9 0.038(3) 0.019(3) 0.019(3) -0.005(2) -0.002(2) -0.002(2)
N10 0.037(3) 0.023(3) 0.043(3) 0.005(3) 0.007(3) 0.003(2)
N12 0.037(3) 0.020(3) 0.023(3) -0.005(2) -0.001(2) 0.000(2)
N13 0.035(3) 0.034(3) 0.026(3) -0.006(2) 0.002(2) 0.000(3)
N14 0.035(3) 0.030(3) 0.036(3) 0.000(3) 0.001(3) -0.001(3)
N15 0.044(3) 0.029(3) 0.028(3) 0.002(2) -0.001(3) 0.005(3)
C16 0.041(4) 0.017(3) 0.024(3) 0.000(2) 0.000(3) 0.000(3)
N17 0.048(4) 0.026(3) 0.029(3) 0.003(2) 0.005(3) 0.005(3)
C19 0.070(6) 0.024(4) 0.040(4) -0.005(3) -0.017(4) -0.002(4)
C20 0.037(4) 0.016(3) 0.024(3) -0.003(2) 0.000(3) 0.002(3)
C21 0.033(4) 0.014(3) 0.028(3) -0.006(2) 0.001(3) 0.002(3)
C23 0.051(5) 0.023(3) 0.036(4) 0.000(3) -0.010(3) -0.006(3)
C24 0.040(4) 0.014(3) 0.022(3) -0.002(2) 0.000(3) -0.001(3)
C26 0.038(4) 0.026(3) 0.027(3) 0.000(3) -0.003(3) 0.000(3)
C27 0.040(4) 0.032(4) 0.034(4) 0.006(3) 0.009(3) 0.003(3)
C29 0.035(4) 0.018(3) 0.020(3) -0.004(2) 0.000(3) 0.001(3)
C30 0.043(4) 0.036(4) 0.024(3) -0.003(3) 0.003(3) -0.005(3)
C31 0.034(4) 0.035(4) 0.024(3) -0.006(3) -0.002(3) -0.002(3)
C32 0.035(4) 0.023(3) 0.024(3) -0.003(3) 0.000(3) 0.000(3)
C33 0.033(4) 0.028(4) 0.038(4) -0.001(3) 0.003(3) 0.002(3)
C34 0.063(5) 0.032(4) 0.033(4) -0.001(3) -0.002(4) 0.006(4)
C35 0.034(4) 0.021(3) 0.031(3) -0.004(3) 0.001(3) -0.004(3)
C36 0.034(4) 0.032(4) 0.025(3) -0.001(3) 0.000(3) -0.001(3)
C38 0.057(5) 0.030(4) 0.033(4) 0.001(3) -0.007(3) 0.004(3)
C39 0.091(7) 0.032(4) 0.032(4) 0.007(3) 0.013(4) 0.020(4)
C40 0.037(4) 0.027(3) 0.030(4) 0.002(3) 0.004(3) 0.002(3)
C41 0.048(4) 0.040(4) 0.029(4) 0.006(3) -0.004(3) 0.011(3)
C42 0.034(4) 0.032(4) 0.034(4) 0.004(3) -0.001(3) 0.002(3)
C43 0.069(6) 0.022(4) 0.043(4) -0.005(3) -0.014(4) 0.003(4)
C45 0.045(4) 0.031(4) 0.028(4) 0.001(3) 0.006(3) 0.004(3)
C46 0.051(5) 0.026(4) 0.037(4) -0.005(3) -0.006(3) -0.004(3)
C47 0.032(4) 0.023(3) 0.035(4) 0.003(3) 0.008(3) 0.007(3)
C48 0.036(4) 0.033(4) 0.025(3) -0.002(3) -0.004(3) -0.003(3)
C1 0.050(4) 0.031(4) 0.019(3) 0.004(3) 0.004(3) 0.004(3)
C2 0.083(7) 0.038(4) 0.034(4) 0.009(3) 0.011(4) 0.019(4)
C4 0.076(6) 0.032(4) 0.026(4) 0.002(3) -0.008(4) 0.012(4)
N1 0.107(9) 0.024(4) 0.097(8) -0.027(5) 0.007(7) -0.007(5)
C6 0.059(5) 0.033(4) 0.038(4) -0.009(3) -0.008(4) 0.009(4)
C7 0.090(5) 0.010(3) 0.052(4) -0.014(2) 0.006(4) -0.006(3)
C3 0.108(9) 0.016(4) 0.056(6) -0.018(4) -0.035(6) 0.012(5)
C5 0.085(5) 0.010(3) 0.054(4) -0.014(3) -0.007(4) 0.002(3)
C17 0.052(5) 0.029(4) 0.044(4) -0.002(3) -0.012(4) 0.006(3)
C8 0.066(6) 0.009(4) 0.080(7) -0.013(4) -0.020(6) -0.001(4)
C9 0.146(14) 0.017(4) 0.047(6) -0.012(4) -0.015(7) -0.001(6)
C10 0.072(7) 0.019(4) 0.071(7) -0.019(4) -0.011(6) -0.002(4)
C11 0.071(9) 0.041(7) 0.138(14) -0.024(8) -0.016(10) -0.006(6)
C12 0.142(12) 0.023(5) 0.063(7) -0.023(5) 0.016(8) -0.024(6)
C13 0.090(5) 0.010(3) 0.052(4) -0.014(2) 0.006(4) -0.006(3)
C14 0.085(5) 0.010(3) 0.054(4) -0.014(3) -0.007(4) 0.002(3)
C18 0.074(8) 0.041(6) 0.100(10) -0.027(6) 0.013(8) -0.009(6)
C1A 0.149(14) 0.019(5) 0.055(6) -0.010(4) -0.025(8) -0.010(6)
C1B 0.148(13) 0.019(5) 0.043(6) -0.010(4) -0.001(7) -0.009(6)
C1C 0.090(9) 0.030(5) 0.084(9) -0.020(5) 0.043(8) -0.004(5)
Pd1D 0.059(5) 0.031(4) 0.119(8) 0.017(4) 0.017(5) 0.001(3)
C1E 0.071(9) 0.116(13) 0.125(14) -0.044(11) -0.030(9) 0.029(9)
C15 0.135(14) 0.042(6) 0.070(9) -0.014(6) 0.036(9) -0.010(7)
C1F 0.037(4) 0.019(3) 0.026(3) -0.004(3) -0.005(3) -0.004(3)
C1G 0.039(4) 0.036(4) 0.029(4) -0.001(3) 0.001(3) 0.002(3)
C1H 0.043(4) 0.045(4) 0.031(4) 0.010(3) -0.006(3) -0.001(3)
C1I 0.043(4) 0.039(4) 0.033(4) 0.002(3) -0.012(3) -0.005(3)
C1J 0.036(4) 0.044(4) 0.045(4) 0.005(4) -0.003(3) -0.004(3)
N2 0.035(3) 0.026(3) 0.045(4) 0.002(3) -0.010(3) -0.004(3)
C1K 0.108(11) 0.036(6) 0.072(8) -0.023(5) 0.014(8) -0.020(6)
C1L 0.101(12) 0.021(5) 0.158(17) -0.022(7) -0.075(12) 0.003(6)
O4 0.077(8) 0.171(14) 0.188(15) 0.005(12) -0.022(9) 0.006(9)
C1P 0.052(10) 0.062(11) 0.036(8) -0.010(8) -0.005(7) 0.007(9)
C1R 0.093(17) 0.058(13) 0.077(15) -0.008(11) -0.013(13) -0.003(12)
C1Q 0.050(11) 0.092(17) 0.066(13) 0.016(12) 0.007(10) 0.013(11)
C1O 0.062(11) 0.065(12) 0.035(9) -0.016(8) -0.002(8) 0.018(10)
C1M 0.051(10) 0.058(11) 0.039(9) -0.029(8) -0.010(7) 0.004(8)
C1N 0.042(9) 0.059(11) 0.056(11) 0.012(9) -0.004(8) 0.003(8)
O10 0.185(16) 0.094(10) 0.069(8) -0.043(7) 0.011(9) -0.034(10)
O1 0.185(16) 0.094(10) 0.069(8) -0.043(7) 0.011(9) -0.034(10)
N4 0.130(19) 0.078(14) 0.070(13) -0.025(11) -0.013(13) -0.032(14)
C1D 0.058(12) 0.41(6) 0.34(5) 0.17(5) -0.01(2) -0.02(2)

loop_
_atom_type_symbol
_atom_type_description
_atom_type_scat_dispersion_real
_atom_type_scat_dispersion_imag
_atom_type_scat_source
C C 0.0033 0.0016 'International Tables Vol C Tables 4.2.6.8 and 6.1.1.4'
H H 0.0000 0.0000 'International Tables Vol C Tables 4.2.6.8 and 6.1.1.4'
I I -0.4742 1.8119 'International Tables Vol C Tables 4.2.6.8 and 6.1.1.4'
N N 0.0061 0.0033 'International Tables Vol C Tables 4.2.6.8 and 6.1.1.4'
O O 0.0106 0.0060 'International Tables Vol C Tables 4.2.6.8 and 6.1.1.4'
Pd Pd -0.9988 1.0072 'International Tables Vol C Tables 4.2.6.8 and 6.1.1.4'
S S 0.1246 0.1234 'International Tables Vol C Tables 4.2.6.8 and 6.1.1.4'
Zn Zn 0.2839 1.4301 'International Tables Vol C Tables 4.2.6.8 and 6.1.1.4'

loop_
_geom_angle_atom_site_label_1
_geom_angle_atom_site_label_2
_geom_angle_atom_site_label_3
_geom_angle
_geom_angle_site_symmetry_1
_geom_angle_site_symmetry_3
N3 Zn1 N5 104.3(2) . 2_575
N3 Zn1 I1 106.25(17) . .
N5 Zn1 I1 107.33(18) 2_575 .
N3 Zn1 I4 108.86(18) . .
N5 Zn1 I4 110.83(18) 2_575 .
I1 Zn1 I4 118.30(4) . .
N6 Zn2 N13 99.4(2) . .
N6 Zn2 I3 109.58(19) . .
N13 Zn2 I3 104.34(17) . .
N6 Zn2 I5 107.18(18) . .
N13 Zn2 I5 106.87(17) . .
I3 Zn2 I5 126.16(4) . .
N10 Zn3 N2 103.1(2) . 3_566
N10 Zn3 I6 108.42(19) . .
N2 Zn3 I6 105.66(19) 3_566 .
N10 Zn3 I2 107.48(18) . .
N2 Zn3 I2 108.81(18) 3_566 .
I6 Zn3 I2 121.81(4) . .
N1 Pd4 C3 83.3(4) . .
N1 Pd4 S3 173.8(4) . .
C3 Pd4 S3 102.9(3) . .
N1 Pd4 S7 98.4(4) . .
C3 Pd4 S7 178.3(3) . .
S3 Pd4 S7 75.4(2) . .
C1E S3 Pd4 83.1(6) . .
C1E S7 Pd4 82.8(6) . .
C27 N3 C32 118.1(6) . .
C27 N3 Zn1 119.9(5) . .
C32 N3 Zn1 120.9(5) . .
C23 N5 C19 117.4(6) . .
C23 N5 Zn1 119.9(5) . 2_574
C19 N5 Zn1 122.6(5) . 2_574
C41 N6 C34 117.6(6) . .
C41 N6 Zn2 121.5(5) . .
C34 N6 Zn2 120.5(5) . .
C21 N8 C16 114.8(6) . .
C21 N9 C24 114.9(6) . .
C2 N10 C6 117.1(7) . .
C2 N10 Zn3 121.9(5) . .
C6 N10 Zn3 120.6(5) . .
C16 N12 C24 115.2(6) . .
C30 N13 C31 118.6(6) . .
C30 N13 Zn2 120.9(5) . .
C31 N13 Zn2 120.2(5) . .
C47 N14 C36 114.8(6) . .
C36 N15 C45 114.6(6) . .
N12 C16 N8 125.0(6) . .
N12 C16 C1F 117.5(6) . .
N8 C16 C1F 117.5(6) . .
C45 N17 C47 114.3(6) . .
N5 C19 C43 122.7(7) . .
N5 C19 H19 118.6 . .
C43 C19 H19 118.6 . .
C42 C20 C35 116.4(6) . .
C42 C20 C21 122.6(6) . .
C35 C20 C21 121.0(6) . .
N9 C21 N8 125.3(6) . .
N9 C21 C20 116.1(6) . .
N8 C21 C20 118.5(6) . .
N5 C23 C46 123.3(7) . .
N5 C23 H23 118.3 . .
C46 C23 H23 118.3 . .
N12 C24 N9 124.7(6) . .
N12 C24 C29 118.2(6) . .
N9 C24 C29 117.0(6) . .
C31 C26 C29 118.6(6) . .
C31 C26 H26 120.7 . .
C29 C26 H26 120.7 . .
N3 C27 C42 123.2(7) . .
N3 C27 H27 118.4 . .
C42 C27 H27 118.4 . .
C48 C29 C26 118.9(6) . .
C48 C29 C24 121.7(6) . .
C26 C29 C24 119.4(6) . .
N13 C30 C48 122.4(6) . .
N13 C30 H30 118.8 . .
C48 C30 H30 118.8 . .
N13 C31 C26 122.8(7) . .
N13 C31 H31 118.6 . .
C26 C31 H31 118.6 . .
N3 C32 C35 121.5(6) . .
N3 C32 H32 119.3 . .
C35 C32 H32 119.3 . .
C39 C33 C17 119.5(7) . .
C39 C33 C47 121.2(7) . .
C17 C33 C47 119.1(7) . .
N6 C34 C4 122.5(7) . .
N6 C34 H34 118.8 . .
C4 C34 H34 118.8 . .
C32 C35 C20 120.5(6) . .
C32 C35 H35 119.8 . .
C20 C35 H35 119.8 . .
N14 C36 N15 125.3(6) . .
N14 C36 C40 117.7(6) . .
N15 C36 C40 117.0(6) . .
C1 C38 C41 119.1(7) . .
C1 C38 H38 120.5 . .
C41 C38 H38 120.5 . .
C33 C39 C2 119.0(8) . .
C33 C39 H39 120.5 . .
C2 C39 H39 120.5 . .
C43 C40 C46 117.8(7) . .
C43 C40 C36 122.4(6) . .
C46 C40 C36 119.8(7) . .
N6 C41 C38 122.9(7) . .
N6 C41 H41 118.6 . .
C38 C41 H41 118.6 . .
C27 C42 C20 120.2(7) . .
C27 C42 H42 119.9 . .
C20 C42 H42 119.9 . .
C19 C43 C40 119.8(7) . .
C19 C43 H43 120.1 . .
C40 C43 H43 120.1 . .
N17 C45 N15 125.4(7) . .
N17 C45 C1 117.4(6) . .
N15 C45 C1 117.2(6) . .
C23 C46 C40 118.9(7) . .
C23 C46 H46 120.5 . .
C40 C46 H46 120.5 . .
N14 C47 N17 125.6(6) . .
N14 C47 C33 118.1(6) . .
N17 C47 C33 116.3(6) . .
C29 C48 C30 118.7(7) . .
C29 C48 H48 120.7 . .
C30 C48 H48 120.7 . .
C38 C1 C4 119.1(7) . .
C38 C1 C45 120.8(7) . .
C4 C1 C45 120.1(7) . .
N10 C2 C39 123.0(8) . .
N10 C2 H2 118.5 . .
C39 C2 H2 118.5 . .
C1 C4 C34 118.7(7) . .
C1 C4 H4 120.6 . .
C34 C4 H4 120.6 . .
C1C N1 C14 116.5(12) . .
C1C N1 Pd4 132.2(11) . .
C14 N1 Pd4 111.3(8) . .
N10 C6 C17 124.0(7) . .
N10 C6 H6 118.0 . .
C17 C6 H6 118.0 . .
C12 C7 C5 120.6(12) . .
C12 C7 C10 122.2(12) . .
C5 C7 C10 117.2(9) . .
C5 C3 C9 116.6(13) . .
C5 C3 Pd4 113.9(9) . .
C9 C3 Pd4 129.5(10) . .
C3 C5 C7 122.5(11) . .
C3 C5 C14 116.6(11) . .
C7 C5 C14 121.0(10) . .
C6 C17 C33 117.3(7) . .
C6 C17 H17 121.3 . .
C33 C17 H17 121.3 . .
C10 C8 C1A 118.3(12) . .
C10 C8 C13 122.7(10) . .
C1A C8 C13 119.0(11) . .
C1B C9 C3 124.2(13) . .
C1B C9 H9 117.9 . .
C3 C9 H9 117.9 . .
C8 C10 C18 117.2(12) . .
C8 C10 C7 118.7(10) . .
C18 C10 C7 124.0(12) . .
C18 C11 C1L 117.7(15) . .
C18 C11 H11 121.1 . .
C1L C11 H11 121.1 . .
C7 C12 C1B 115.8(14) . .
C7 C12 H12 122.1 . .
C1B C12 H12 122.1 . .
C14 C13 C1K 119.4(13) . .
C14 C13 C8 116.1(10) . .
C1K C13 C8 124.5(12) . .
C13 C14 C5 124.2(11) . .
C13 C14 N1 120.8(10) . .
C5 C14 N1 114.9(10) . .
C11 C18 C10 126.5(15) . .
C11 C18 H18 116.8 . .
C10 C18 H18 116.8 . .
C1L C1A C8 119.0(14) . .
C1L C1A H1A 120.5 . .
C8 C1A H1A 120.5 . .
C9 C1B C12 120.4(12) . .
C9 C1B H1B 119.8 . .
C12 C1B H1B 119.8 . .
N1 C1C C15 124.0(14) . .
N1 C1C H1C 118.0 . .
C15 C1C H1C 118.0 . .
O4 C1E S7 122.4(16) . .
O4 C1E S3 118.8(15) . .
S7 C1E S3 118.8(9) . .
C1K C15 C1C 120.4(13) . .
C1K C15 H15 119.8 . .
C1C C15 H15 119.8 . .
C1H C1F C1G 118.3(7) . .
C1H C1F C16 121.0(6) . .
C1G C1F C16 120.7(6) . .
C1I C1G C1F 119.5(7) . .
C1I C1G H1G 120.3 . .
C1F C1G H1G 120.3 . .
C1F C1H C1J 118.9(7) . .
C1F C1H H1H 120.6 . .
C1J C1H H1H 120.6 . .
N2 C1I C1G 122.4(7) . .
N2 C1I H1I 118.8 . .
C1G C1I H1I 118.8 . .
N2 C1J C1H 122.8(7) . .
N2 C1J H1J 118.6 . .
C1H C1J H1J 118.6 . .
C1I N2 C1J 118.1(6) . .
C1I N2 Zn3 119.8(5) . 3_466
C1J N2 Zn3 121.9(5) . 3_466
C15 C1K C13 118.9(15) . .
C15 C1K H1K 120.5 . .
C13 C1K H1K 120.5 . .
C1A C1L C11 121.3(14) . .
C1A C1L H1L 119.4 . .
C11 C1L H1L 119.4 . .
C1E O4 C1D 121(2) . .
C1R C1P C1N 120.0 . .
C1R C1P N4 121.6(11) . .
C1N C1P N4 118.3(11) . .
C1P C1R C1Q 120.0 . .
C1P C1R H1R 120.0 . .
C1Q C1R H1R 120.0 . .
C1O C1Q C1R 120.0 . .
C1O C1Q H1Q 120.0 . .
C1R C1Q H1Q 120.0 . .
C1M C1O C1Q 120.0 . .
C1M C1O H1O 120.0 . .
C1Q C1O H1O 120.0 . .
C1O C1M C1N 120.0 . .
C1O C1M H1M 120.0 . .
C1N C1M H1M 120.0 . .
C1M C1N C1P 120.0 . .
C1M C1N H1N 120.0 . .
C1P C1N H1N 120.0 . .
C1W C1X C1T 120.0 . .
C1W C1X H1X 120.0 . .
C1T C1X H1X 120.0 . .
C1X C1W C1U 120.0 . .
C1X C1W N7 106.9(13) . .
C1U C1W N7 133.1(13) . .
C1W C1U C1V 120.0 . .
C1W C1U H1U 120.0 . .
C1V C1U H1U 120.0 . .
C1U C1V C1S 120.0 . .
C1U C1V H1V 120.0 . .
C1S C1V H1V 120.0 . .
C1T C1S C1V 120.0 . .
C1T C1S H1S 120.0 . .
C1V C1S H1S 120.0 . .
C1S C1T C1X 120.0 . .
C1S C1T H1T 120.0 . .
C1X C1T H1T 120.0 . .
C2A C2C C22 120.0 . .
C2A C2C H2C 120.0 . .
C22 C2C H2C 120.0 . .
C28 C2A C2C 120.0 . .
C28 C2A H2A 120.0 . .
C2C C2A H2A 120.0 . .
C2A C28 C1Z 120.0 . .
C2A C28 H28 120.0 . .
C1Z C28 H28 120.0 . .
C2B C1Z C28 120.0 . .
C2B C1Z H1Z 120.0 . .
C28 C1Z H1Z 120.0 . .
C1Z C2B C22 120.0 . .
C1Z C2B N11 118.6(12) . .
C22 C2B N11 121.0(12) . .
C2B C22 C2C 120.0 . .
C2B C22 H22 120.0 . .
C2C C22 H22 120.0 . .
O1 N4 O10 129.5(18) . .
O1 N4 C1P 115.0(17) . .
O10 N4 C1P 115.4(15) . .
O20 N11 O25 137(3) . .
O20 N11 C2B 109.2(18) . .
O25 N11 C2B 112.1(18) . .
O16 N7 O2 134(3) . .
O16 N7 C1W 111.0(19) . .
O2 N7 C1W 113(2) . .
O4 C1D H1DA 109.5 . .
O4 C1D H1DB 109.5 . .
H1DA C1D H1DB 109.5 . .
O4 C1D H1DC 109.5 . .
H1DA C1D H1DC 109.5 . .
H1DB C1D H1DC 109.5 . .

loop_
_geom_bond_atom_site_label_1
_geom_bond_atom_site_label_2
_geom_bond_distance
_geom_bond_site_symmetry_2
I1 Zn1 2.5608(10) .
I2 Zn3 2.5631(12) .
I3 Zn2 2.5438(11) .
I4 Zn1 2.5617(11) .
I5 Zn2 2.5510(11) .
I6 Zn3 2.5376(13) .
Zn1 N3 2.042(6) .
Zn1 N5 2.046(6) 2_575
Zn2 N6 2.057(6) .
Zn2 N13 2.080(6) .
Zn3 N10 2.055(6) .
Zn3 N2 2.069(6) 3_566
Pd4 N1 2.004(13) .
Pd4 C3 2.041(14) .
Pd4 S3 2.358(5) .
Pd4 S7 2.369(6) .
S3 C1E 1.68(2) .
S7 C1E 1.68(2) .
N3 C27 1.347(10) .
N3 C32 1.352(9) .
N5 C23 1.333(9) .
N5 C19 1.347(10) .
N5 Zn1 2.046(6) 2_574
N6 C41 1.348(10) .
N6 C34 1.350(10) .
N8 C21 1.334(9) .
N8 C16 1.337(8) .
N9 C21 1.328(9) .
N9 C24 1.338(8) .
N10 C2 1.334(11) .
N10 C6 1.339(10) .
N12 C16 1.329(9) .
N12 C24 1.337(9) .
N13 C30 1.331(10) .
N13 C31 1.347(9) .
N14 C47 1.331(9) .
N14 C36 1.335(9) .
N15 C36 1.339(9) .
N15 C45 1.344(9) .
C16 C1F 1.480(10) .
N17 C45 1.335(9) .
N17 C47 1.343(10) .
C19 C43 1.361(11) .
C19 H19 0.9500 .
C20 C42 1.394(10) .
C20 C35 1.408(10) .
C20 C21 1.474(9) .
C23 C46 1.368(11) .
C23 H23 0.9500 .
C24 C29 1.488(9) .
C26 C31 1.366(10) .
C26 C29 1.400(10) .
C26 H26 0.9500 .
C27 C42 1.363(10) .
C27 H27 0.9500 .
C29 C48 1.382(9) .
C30 C48 1.389(10) .
C30 H30 0.9500 .
C31 H31 0.9500 .
C32 C35 1.382(10) .
C32 H32 0.9500 .
C33 C39 1.370(11) .
C33 C17 1.384(11) .
C33 C47 1.503(9) .
C34 C4 1.395(11) .
C34 H34 0.9500 .
C35 H35 0.9500 .
C36 C40 1.491(10) .
C38 C1 1.379(10) .
C38 C41 1.383(11) .
C38 H38 0.9500 .
C39 C2 1.371(12) .
C39 H39 0.9500 .
C40 C43 1.379(11) .
C40 C46 1.391(10) .
C41 H41 0.9500 .
C42 H42 0.9500 .
C43 H43 0.9500 .
C45 C1 1.491(10) .
C46 H46 0.9500 .
C48 H48 0.9500 .
C1 C4 1.382(11) .
C2 H2 0.9500 .
C4 H4 0.9500 .
N1 C1C 1.284(16) .
N1 C14 1.474(16) .
C6 C17 1.377(11) .
C6 H6 0.9500 .
C7 C12 1.346(15) .
C7 C5 1.379(16) .
C7 C10 1.544(16) .
C3 C5 1.351(14) .
C3 C9 1.377(17) .
C5 C14 1.460(15) .
C17 H17 0.9500 .
C8 C10 1.349(16) .
C8 C1A 1.453(17) .
C8 C13 1.528(16) .
C9 C1B 1.264(19) .
C9 H9 0.9500 .
C10 C18 1.376(17) .
C11 C18 1.28(2) .
C11 C1L 1.37(2) .
C11 H11 0.9500 .
C12 C1B 1.48(2) .
C12 H12 0.9500 .
C13 C14 1.324(15) .
C13 C1K 1.425(16) .
C18 H18 0.9500 .
C1A C1L 1.34(2) .
C1A H1A 0.9500 .
C1B H1B 0.9500 .
C1C C15 1.38(2) .
C1C H1C 0.9500 .
C1E O4 1.365(18) .
C15 C1K 1.34(2) .
C15 H15 0.9500 .
C1F C1H 1.380(11) .
C1F C1G 1.383(10) .
C1G C1I 1.381(11) .
C1G H1G 0.9500 .
C1H C1J 1.384(11) .
C1H H1H 0.9500 .
C1I N2 1.332(10) .
C1I H1I 0.9500 .
C1J N2 1.338(10) .
C1J H1J 0.9500 .
N2 Zn3 2.069(6) 3_466
C1K H1K 0.9500 .
C1L H1L 0.9500 .
O4 C1D 1.38(3) .
C1P C1R 1.3900 .
C1P C1N 1.3900 .
C1P N4 1.467(15) .
C1R C1Q 1.3900 .
C1R H1R 0.9500 .
C1Q C1O 1.3900 .
C1Q H1Q 0.9500 .
C1O C1M 1.3900 .
C1O H1O 0.9500 .
C1M C1N 1.3900 .
C1M H1M 0.9500 .
C1N H1N 0.9500 .
O10 N4 1.224(16) .
O1 N4 1.179(16) .
C1X C1W 1.3900 .
C1X C1T 1.3900 .
C1X H1X 0.9500 .
C1W C1U 1.3900 .
C1W N7 1.519(19) .
C1U C1V 1.3900 .
C1U H1U 0.9500 .
C1V C1S 1.3900 .
C1V H1V 0.9500 .
C1S C1T 1.3900 .
C1S H1S 0.9500 .
C1T H1T 0.9500 .
O25 N11 1.240(18) .
C2C C2A 1.3900 .
C2C C22 1.3900 .
C2C H2C 0.9500 .
C2A C28 1.3900 .
C2A H2A 0.9500 .
C28 C1Z 1.3900 .
C28 H28 0.9500 .
C1Z C2B 1.3900 .
C1Z H1Z 0.9500 .
C2B C22 1.3900 .
C2B N11 1.466(18) .
C22 H22 0.9500 .
N11 O20 1.229(18) .
N7 O16 1.169(18) .
N7 O2 1.215(18) .
C1D H1DA 0.9800 .
C1D H1DB 0.9800 .
C1D H1DC 0.9800 .

loop_
_geom_torsion_atom_site_label_1
_geom_torsion_atom_site_label_2
_geom_torsion_atom_site_label_3
_geom_torsion_atom_site_label_4
_geom_torsion
_geom_torsion_site_symmetry_1
_geom_torsion_site_symmetry_4
C24 N12 C16 N8 0.5(9) . .
C24 N12 C16 C1F -179.7(5) . .
C21 N8 C16 N12 -0.5(9) . .
C21 N8 C16 C1F 179.7(5) . .
C23 N5 C19 C43 -2.2(13) . .
Zn1 N5 C19 C43 -178.5(7) 2_574 .
C24 N9 C21 N8 -0.6(9) . .
C24 N9 C21 C20 177.0(5) . .
C16 N8 C21 N9 0.6(9) . .
C16 N8 C21 C20 -177.1(5) . .
C42 C20 C21 N9 -169.8(6) . .
C35 C20 C21 N9 8.1(9) . .
C42 C20 C21 N8 8.0(9) . .
C35 C20 C21 N8 -174.1(6) . .
C19 N5 C23 C46 -0.5(12) . .
Zn1 N5 C23 C46 175.9(6) 2_574 .
C16 N12 C24 N9 -0.6(9) . .
C16 N12 C24 C29 -178.7(5) . .
C21 N9 C24 N12 0.6(9) . .
C21 N9 C24 C29 178.8(5) . .
C32 N3 C27 C42 2.9(11) . .
Zn1 N3 C27 C42 -165.6(6) . .
C31 C26 C29 C48 0.7(10) . .
C31 C26 C29 C24 -178.4(6) . .
N12 C24 C29 C48 -1.0(9) . .
N9 C24 C29 C48 -179.2(6) . .
N12 C24 C29 C26 178.1(6) . .
N9 C24 C29 C26 -0.1(9) . .
C31 N13 C30 C48 0.9(11) . .
Zn2 N13 C30 C48 -173.1(5) . .
C30 N13 C31 C26 -1.1(10) . .
Zn2 N13 C31 C26 173.0(5) . .
C29 C26 C31 N13 0.3(10) . .
C27 N3 C32 C35 -2.7(10) . .
Zn1 N3 C32 C35 165.7(5) . .
C41 N6 C34 C4 2.7(12) . .
Zn2 N6 C34 C4 -170.3(7) . .
N3 C32 C35 C20 -0.5(10) . .
C42 C20 C35 C32 3.4(9) . .
C21 C20 C35 C32 -174.6(6) . .
C47 N14 C36 N15 -2.9(11) . .
C47 N14 C36 C40 174.9(6) . .
C45 N15 C36 N14 0.2(11) . .
C45 N15 C36 C40 -177.6(6) . .
C17 C33 C39 C2 -0.4(14) . .
C47 C33 C39 C2 -175.8(8) . .
N14 C36 C40 C43 16.1(11) . .
N15 C36 C40 C43 -165.9(7) . .
N14 C36 C40 C46 -163.2(7) . .
N15 C36 C40 C46 14.8(10) . .
C34 N6 C41 C38 -1.8(12) . .
Zn2 N6 C41 C38 171.1(6) . .
C1 C38 C41 N6 -1.4(13) . .
N3 C27 C42 C20 0.2(11) . .
C35 C20 C42 C27 -3.3(10) . .
C21 C20 C42 C27 174.7(6) . .
N5 C19 C43 C40 2.8(14) . .
C46 C40 C43 C19 -0.6(13) . .
C36 C40 C43 C19 -179.9(8) . .
C47 N17 C45 N15 -0.2(11) . .
C47 N17 C45 C1 -178.3(6) . .
C36 N15 C45 N17 1.4(11) . .
C36 N15 C45 C1 179.5(6) . .
N5 C23 C46 C40 2.5(13) . .
C43 C40 C46 C23 -1.9(12) . .
C36 C40 C46 C23 177.5(7) . .
C36 N14 C47 N17 4.3(10) . .
C36 N14 C47 C33 -174.3(6) . .
C45 N17 C47 N14 -2.9(11) . .
C45 N17 C47 C33 175.8(6) . .
C39 C33 C47 N14 -165.8(8) . .
C17 C33 C47 N14 18.8(10) . .
C39 C33 C47 N17 15.5(11) . .
C17 C33 C47 N17 -159.9(7) . .
C26 C29 C48 C30 -0.9(10) . .
C24 C29 C48 C30 178.2(6) . .
N13 C30 C48 C29 0.1(11) . .
C41 C38 C1 C4 3.7(12) . .
C41 C38 C1 C45 -177.2(7) . .
N17 C45 C1 C38 0.7(11) . .
N15 C45 C1 C38 -177.4(7) . .
N17 C45 C1 C4 179.9(8) . .
N15 C45 C1 C4 1.7(11) . .
C6 N10 C2 C39 0.9(14) . .
Zn3 N10 C2 C39 174.3(8) . .
C33 C39 C2 N10 -0.2(16) . .
C38 C1 C4 C34 -2.8(13) . .
C45 C1 C4 C34 178.1(8) . .
N6 C34 C4 C1 -0.5(14) . .
C2 N10 C6 C17 -1.0(13) . .
Zn3 N10 C6 C17 -174.5(7) . .
C9 C3 C5 C7 -1.0(12) . .
Pd4 C3 C5 C7 179.1(6) . .
C9 C3 C5 C14 178.0(7) . .
Pd4 C3 C5 C14 -1.9(9) . .
C12 C7 C5 C3 -0.4(12) . .
C10 C7 C5 C3 -179.9(7) . .
C12 C7 C5 C14 -179.5(7) . .
C10 C7 C5 C14 1.1(11) . .
N10 C6 C17 C33 0.4(13) . .
C39 C33 C17 C6 0.3(13) . .
C47 C33 C17 C6 175.8(7) . .
C5 C3 C9 C1B 1.5(14) . .
Pd4 C3 C9 C1B -178.6(8) . .
C1A C8 C10 C18 2.1(12) . .
C13 C8 C10 C18 -177.9(8) . .
C1A C8 C10 C7 -179.7(7) . .
C13 C8 C10 C7 0.3(11) . .
C12 C7 C10 C8 179.1(8) . .
C5 C7 C10 C8 -1.5(11) . .
C12 C7 C10 C18 -2.9(13) . .
C5 C7 C10 C18 176.5(8) . .
C5 C7 C12 C1B 1.4(12) . .
C10 C7 C12 C1B -179.2(7) . .
C10 C8 C13 C14 1.4(11) . .
C1A C8 C13 C14 -178.6(7) . .
C10 C8 C13 C1K 179.2(8) . .
C1A C8 C13 C1K -0.8(12) . .
C1K C13 C14 C5 -179.8(8) . .
C8 C13 C14 C5 -1.9(11) . .
C1K C13 C14 N1 0.4(12) . .
C8 C13 C14 N1 178.3(7) . .
C3 C5 C14 C13 -178.4(8) . .
C7 C5 C14 C13 0.7(12) . .
C3 C5 C14 N1 1.4(10) . .
C7 C5 C14 N1 -179.5(7) . .
C1C N1 C14 C13 -0.4(12) . .
Pd4 N1 C14 C13 179.6(6) . .
C1C N1 C14 C5 179.8(8) . .
Pd4 N1 C14 C5 -0.2(8) . .
C1L C11 C18 C10 1.9(18) . .
C8 C10 C18 C11 -2.6(16) . .
C7 C10 C18 C11 179.4(10) . .
C10 C8 C1A C1L -1.3(13) . .
C13 C8 C1A C1L 178.7(8) . .
C3 C9 C1B C12 -0.6(16) . .
C7 C12 C1B C9 -0.9(14) . .
C14 N1 C1C C15 0.3(14) . .
Pd4 N1 C1C C15 -179.7(8) . .
Pd4 S7 C1E O4 179.9(16) . .
Pd4 S7 C1E S3 0.6(10) . .
Pd4 S3 C1E O4 -179.9(15) . .
Pd4 S3 C1E S7 -0.6(10) . .
N1 C1C C15 C1K -0.2(17) . .
N12 C16 C1F C1H -177.2(6) . .
N8 C16 C1F C1H 2.7(9) . .
N12 C16 C1F C1G 0.7(9) . .
N8 C16 C1F C1G -179.5(6) . .
C1H C1F C1G C1I -0.1(11) . .
C16 C1F C1G C1I -178.0(7) . .
C1G C1F C1H C1J -0.6(11) . .
C16 C1F C1H C1J 177.4(7) . .
C1F C1G C1I N2 2.0(12) . .
C1F C1H C1J N2 -0.5(12) . .
C1G C1I N2 C1J -3.0(11) . .
C1G C1I N2 Zn3 173.0(6) . 3_466
C1H C1J N2 C1I 2.3(12) . .
C1H C1J N2 Zn3 -173.6(6) . 3_466
C1C C15 C1K C13 0.2(16) . .
C14 C13 C1K C15 -0.3(14) . .
C8 C13 C1K C15 -178.1(9) . .
C8 C1A C1L C11 0.6(16) . .
C18 C11 C1L C1A -0.8(18) . .
S7 C1E O4 C1D -9(3) . .
S3 C1E O4 C1D 170(3) . .
C1N C1P C1R C1Q 0.0 . .
N4 C1P C1R C1Q 177.5(16) . .
C1P C1R C1Q C1O 0.0 . .
C1R C1Q C1O C1M 0.0 . .
C1Q C1O C1M C1N 0.0 . .
C1O C1M C1N C1P 0.0 . .
C1R C1P C1N C1M 0.0 . .
N4 C1P C1N C1M -177.6(16) . .
C1T C1X C1W C1U 0.0 . .
C1T C1X C1W N7 -178(2) . .
C1X C1W C1U C1V 0.0 . .
N7 C1W C1U C1V 178(3) . .
C1W C1U C1V C1S 0.0 . .
C1U C1V C1S C1T 0.0 . .
C1V C1S C1T C1X 0.0 . .
C1W C1X C1T C1S 0.0 . .
C22 C2C C2A C28 0.0 . .
C2C C2A C28 C1Z 0.0 . .
C2A C28 C1Z C2B 0.0 . .
C28 C1Z C2B C22 0.0 . .
C28 C1Z C2B N11 -174(2) . .
C1Z C2B C22 C2C 0.0 . .
N11 C2B C22 C2C 173(2) . .
C2A C2C C22 C2B 0.0 . .
C1R C1P N4 O1 1(3) . .
C1N C1P N4 O1 179(2) . .
C1R C1P N4 O10 -177(2) . .
C1N C1P N4 O10 1(3) . .
C1Z C2B N11 O20 -178(3) . .
C22 C2B N11 O20 9(4) . .
C1Z C2B N11 O25 -11(4) . .
C22 C2B N11 O25 175(2) . .
C1X C1W N7 O16 175(3) . .
C1U C1W N7 O16 -4(6) . .
C1X C1W N7 O2 5(5) . .
C1U C1W N7 O2 -173(3) . .
